data_7227927
loop_
_publ_author_name
'Demadis, Konstantinos D.'
'Anagnostou, Zafeiria'
'Panera, Aggeliki'
'Mezei, Gellert'
'Kirillova, Marina V.'
'Kirillov, Alexander M.'

_publ_section_title
;
 Three-component 1D and 2D metal phosphonates: structural variability,
 topological analysis and catalytic hydrocarboxylation of alkanes
;
_journal_issue 29
_journal_name_full 'RSC Adv.'
_journal_page_first 17788
_journal_paper_doi 10.1039/C7RA00738H
_journal_volume 7
_journal_year 2017
_chemical_formula_sum 'C14 H22 N2 Ni O10 P2'
_chemical_formula_weight 498.98
_space_group_crystal_system orthorhombic
_space_group_IT_number 62
_space_group_name_Hall '-P 2ac 2n'
_space_group_name_H-M_alt 'P n m a'
_symmetry_space_group_name_Hall '-P 2ac 2n'
_symmetry_space_group_name_H-M 'P n m a'
_atom_sites_solution_hydrogens mixed
_audit_creation_method SHELXL-2014/6
_audit_update_record
;
2016-12-07 deposited with the CCDC.
2017-03-16 downloaded from the CCDC.
;
_cell_angle_alpha 90
_cell_angle_beta 90
_cell_angle_gamma 90
_cell_formula_units_Z 4
_cell_length_a 7.20460(10)
_cell_length_b 19.6744(2)
_cell_length_c 13.64070(10)
_cell_measurement_reflns_used 9900
_cell_measurement_temperature 297(2)
_cell_measurement_theta_max 31.91
_cell_measurement_theta_min 2.83
_cell_volume 1933.52(4)
_computing_cell_refinement 'Bruker SAINT'
_computing_data_collection 'Bruker APEX2'
_computing_data_reduction 'Bruker SAINT'
_computing_molecular_graphics 'Bruker SHELXTL'
_computing_publication_material 'Bruker SHELXTL'
_computing_structure_refinement 'SHELXL-2014 (Sheldrick 2014)'
_computing_structure_solution 'SHELXS-97 (Sheldrick 2008)'
_diffrn_ambient_temperature 297(2)
_diffrn_measured_fraction_theta_full 1.000
_diffrn_measured_fraction_theta_max 1.000
_diffrn_measurement_device_type 'Bruker APEX-II CCD'
_diffrn_measurement_method '\f and \w scans'
_diffrn_radiation_type MoK\a
_diffrn_radiation_wavelength 0.71073
_diffrn_reflns_av_R_equivalents 0.0365
_diffrn_reflns_av_unetI/netI 0.0139
_diffrn_reflns_Laue_measured_fraction_full 1.000
_diffrn_reflns_Laue_measured_fraction_max 1.000
_diffrn_reflns_limit_h_max 9
_diffrn_reflns_limit_h_min -9
_diffrn_reflns_limit_k_max 26
_diffrn_reflns_limit_k_min -26
_diffrn_reflns_limit_l_max 18
_diffrn_reflns_limit_l_min -18
_diffrn_reflns_number 37488
_diffrn_reflns_point_group_measured_fraction_full 1.000
_diffrn_reflns_point_group_measured_fraction_max 1.000
_diffrn_reflns_theta_full 25.242
_diffrn_reflns_theta_max 28.699
_diffrn_reflns_theta_min 1.817
_exptl_absorpt_coefficient_mu 1.227
_exptl_absorpt_correction_T_max 0.7466
_exptl_absorpt_correction_T_min 0.6471
_exptl_absorpt_correction_type multi-scan
_exptl_absorpt_process_details SADABS
_exptl_crystal_colour green
_exptl_crystal_density_diffrn 1.714
_exptl_crystal_description prism
_exptl_crystal_F_000 1032
_exptl_crystal_size_max 0.500
_exptl_crystal_size_mid 0.120
_exptl_crystal_size_min 0.100
_refine_diff_density_max 0.483
_refine_diff_density_min -0.370
_refine_diff_density_rms 0.087
_refine_ls_extinction_method none
_refine_ls_goodness_of_fit_ref 1.067
_refine_ls_hydrogen_treatment mixed
_refine_ls_matrix_type full
_refine_ls_number_parameters 199
_refine_ls_number_reflns 2570
_refine_ls_number_restraints 6
_refine_ls_restrained_S_all 1.067
_refine_ls_R_factor_all 0.0302
_refine_ls_R_factor_gt 0.0243
_refine_ls_shift/su_max 0.001
_refine_ls_shift/su_mean 0.000
_refine_ls_structure_factor_coef Fsqd
_refine_ls_weighting_details 'w=1/[\s^2^(Fo^2^)+(0.0335P)^2^+0.6222P] where P=(Fo^2^+2Fc^2^)/3'
_refine_ls_weighting_scheme calc
_refine_ls_wR_factor_gt 0.0607
_refine_ls_wR_factor_ref 0.0643
_reflns_Friedel_coverage 0.000
_reflns_number_gt 2250
_reflns_number_total 2570
_reflns_threshold_expression 'I > 2\s(I)'
_cod_data_source_file c7ra00738h2.cif
_cod_data_source_block Compound_5
_cod_database_code 7227927
_shelx_space_group_comment
;
The symmetry employed for this shelxl refinement is uniquely defined
by the following loop, which should always be used as a source of
symmetry information in preference to the above space-group names.
They are only intended as comments.
;
_shelx_estimated_absorpt_t_min 0.579
_shelx_estimated_absorpt_t_max 0.887
_shelxl_version_number 2014/6

loop_
_space_group_symop_operation_xyz
'x, y, z'
'x+1/2, -y+1/2, -z+1/2'
'-x, y+1/2, -z'
'-x+1/2, -y, z+1/2'
'-x, -y, -z'
'-x-1/2, y-1/2, z-1/2'
'x, -y-1/2, z'
'x-1/2, y, -z-1/2'

loop_
_atom_site_label
_atom_site_type_symbol
_atom_site_fract_x
_atom_site_fract_y
_atom_site_fract_z
_atom_site_U_iso_or_equiv
_atom_site_adp_type
_atom_site_occupancy
_atom_site_site_symmetry_order
_atom_site_calc_flag
_atom_site_refinement_flags_posn
_atom_site_refinement_flags_adp
_atom_site_refinement_flags_occupancy
_atom_site_disorder_assembly
_atom_site_disorder_group
Ni1 Ni 0.95097(3) 0.7500 0.56892(2) 0.02316(8) Uani 1 2 d S T P . .
P1A P -0.0104(6) 0.5780(3) 0.8844(5) 0.0257(9) Uani 0.5 1 d . . P A 1
O1A O -0.0595(3) 0.64087(10) 0.94567(18) 0.0349(5) Uani 0.5 1 d . . P A 1
O2A O -0.2005(7) 0.5468(3) 0.8450(4) 0.0404(10) Uani 0.5 1 d D . P A 1
H2A H -0.224(6) 0.553(2) 0.7871(16) 0.048 Uiso 0.5 1 d D U P B 1
O3A O 0.1177(4) 0.59390(14) 0.80321(17) 0.0356(6) Uani 0.5 1 d . . P A 1
C1A C 0.0699(4) 0.51272(13) 0.9626(2) 0.0259(5) Uani 0.5 1 d . . P A 1
H1A1 H 0.1088 0.4746 0.9225 0.031 Uiso 0.5 1 calc R U P A 1
H1A2 H 0.1784 0.5292 0.9974 0.031 Uiso 0.5 1 calc R U P A 1
P1B P -0.0049(7) 0.5753(3) 0.8772(5) 0.0247(8) Uani 0.5 1 d . . P C 2
O1B O -0.0427(3) 0.64853(10) 0.87825(18) 0.0326(4) Uani 0.5 1 d . . P C 2
O2B O -0.1501(7) 0.5321(2) 0.8204(4) 0.0456(12) Uani 0.5 1 d . . P C 2
O3B O 0.1924(3) 0.55906(13) 0.83683(17) 0.0404(5) Uani 0.5 1 d D . P C 2
H3B H 0.147(8) 0.581(3) 0.794(3) 0.048 Uiso 0.5 1 d D U P D 2
C1B C -0.0112(4) 0.53868(13) 0.9980(2) 0.0238(5) Uani 0.5 1 d . . P C 2
H1B1 H 0.0868 0.5591 1.0368 0.029 Uiso 0.5 1 calc R U P C 2
H1B2 H -0.1285 0.5506 1.0283 0.029 Uiso 0.5 1 calc R U P C 2
O4 O 1.2217(2) 0.7500 0.60638(17) 0.0488(5) Uani 1 2 d DS T P . .
H4A H 1.286(3) 0.7847(8) 0.6014(15) 0.059 Uiso 1 1 d D U . . .
O5 O 0.91686(18) 0.82601(7) 0.66982(10) 0.0474(3) Uani 1 1 d D . . . .
H5A H 0.981(3) 0.8315(11) 0.7170(13) 0.057 Uiso 1 1 d D U . . .
H5B H 0.830(3) 0.8524(10) 0.6700(16) 0.057 Uiso 1 1 d D U . . .
O6 O 0.6698(2) 0.7500 0.54254(11) 0.0308(3) Uani 1 2 d DS T P . .
H6O H 0.611(3) 0.7838(8) 0.5563(12) 0.037 Uiso 1 1 d D U . . .
N1 N 0.98418(17) 0.81792(6) 0.45362(9) 0.0297(3) Uani 1 1 d . . . . .
C2 C 0.9943(2) 0.88531(8) 0.45560(15) 0.0426(4) Uani 1 1 d . . . . .
H2 H 0.9959 0.9073 0.5160 0.051 Uiso 1 1 calc R U . . .
C3 C 1.0026(3) 0.92435(9) 0.37035(18) 0.0569(6) Uani 1 1 d . . . . .
H3 H 1.0100 0.9715 0.3744 0.068 Uiso 1 1 calc R U . . .
C4 C 0.9997(3) 0.89337(12) 0.28176(17) 0.0596(6) Uani 1 1 d . . . . .
H4 H 1.0034 0.9192 0.2247 0.072 Uiso 1 1 calc R U . . .
C5 C 0.9912(3) 0.82191(11) 0.27618(13) 0.0471(4) Uani 1 1 d . . . . .
C6 C 0.98509(19) 0.78663(8) 0.36549(11) 0.0311(3) Uani 1 1 d . . . . .
C7 C 0.9909(3) 0.78380(13) 0.18650(14) 0.0658(6) Uani 1 1 d . . . . .
H7 H 0.9907 0.8069 0.1270 0.079 Uiso 1 1 calc R U . . .

loop_
_atom_site_aniso_label
_atom_site_aniso_U_11
_atom_site_aniso_U_22
_atom_site_aniso_U_33
_atom_site_aniso_U_23
_atom_site_aniso_U_13
_atom_site_aniso_U_12
Ni1 0.02125(13) 0.02497(13) 0.02326(13) 0.000 0.00047(9) 0.000
P1A 0.0224(12) 0.0302(17) 0.0244(15) 0.0052(8) -0.0034(7) -0.0083(9)
O1A 0.0387(12) 0.0237(10) 0.0425(13) 0.0016(9) 0.0088(10) 0.0049(8)
O2A 0.037(2) 0.053(3) 0.031(2) 0.0149(17) -0.0113(14) -0.0198(18)
O3A 0.0382(13) 0.0385(13) 0.0301(11) 0.0011(9) 0.0101(10) -0.0041(10)
C1A 0.0266(13) 0.0229(12) 0.0282(13) 0.0035(11) -0.0023(11) 0.0025(10)
P1B 0.0398(17) 0.0157(10) 0.0187(9) 0.0054(7) -0.0049(8) -0.0011(7)
O1B 0.0372(11) 0.0204(9) 0.0403(13) 0.0025(9) -0.0054(10) 0.0006(8)
O2B 0.063(3) 0.0246(15) 0.049(3) 0.0052(16) -0.030(2) -0.0094(17)
O3B 0.0443(13) 0.0444(12) 0.0325(12) 0.0113(10) 0.0158(10) 0.0121(11)
C1B 0.0292(13) 0.0244(12) 0.0178(11) 0.0000(10) 0.0055(10) 0.0029(11)
O4 0.0227(7) 0.0345(8) 0.0891(14) 0.000 -0.0063(8) 0.000
O5 0.0451(7) 0.0561(7) 0.0410(7) -0.0245(6) -0.0126(6) 0.0148(6)
O6 0.0231(7) 0.0296(7) 0.0397(8) 0.000 0.0001(6) 0.000
N1 0.0278(6) 0.0266(5) 0.0348(6) 0.0035(5) 0.0035(5) 0.0000(4)
C2 0.0410(8) 0.0284(7) 0.0585(11) 0.0044(7) 0.0023(8) 0.0003(6)
C3 0.0548(12) 0.0343(9) 0.0816(16) 0.0230(10) 0.0036(10) 0.0010(8)
C4 0.0573(12) 0.0603(12) 0.0613(13) 0.0359(11) 0.0035(10) 0.0016(9)
C5 0.0405(9) 0.0647(11) 0.0360(9) 0.0174(8) 0.0050(7) 0.0008(8)
C6 0.0247(6) 0.0400(8) 0.0286(7) 0.0056(6) 0.0047(5) 0.0001(5)
C7 0.0692(13) 0.1018(17) 0.0262(8) 0.0143(9) 0.0063(8) 0.0020(12)

loop_
_atom_type_symbol
_atom_type_description
_atom_type_scat_dispersion_real
_atom_type_scat_dispersion_imag
_atom_type_scat_source
C C 0.0033 0.0016 'International Tables Vol C Tables 4.2.6.8 and 6.1.1.4'
H H 0.0000 0.0000 'International Tables Vol C Tables 4.2.6.8 and 6.1.1.4'
N N 0.0061 0.0033 'International Tables Vol C Tables 4.2.6.8 and 6.1.1.4'
O O 0.0106 0.0060 'International Tables Vol C Tables 4.2.6.8 and 6.1.1.4'
P P 0.1023 0.0942 'International Tables Vol C Tables 4.2.6.8 and 6.1.1.4'
Ni Ni 0.3393 1.1124 'International Tables Vol C Tables 4.2.6.8 and 6.1.1.4'

loop_
_geom_angle_atom_site_label_1
_geom_angle_atom_site_label_2
_geom_angle_atom_site_label_3
_geom_angle
_geom_angle_site_symmetry_1
_geom_angle_site_symmetry_3
O4 Ni1 O5 86.89(6) . 7_575
O4 Ni1 O5 86.89(6) . .
O5 Ni1 O5 93.85(8) 7_575 .
O4 Ni1 O6 175.39(8) . .
O5 Ni1 O6 89.96(5) 7_575 .
O5 Ni1 O6 89.97(5) . .
O4 Ni1 N1 94.61(6) . .
O5 Ni1 N1 173.02(5) 7_575 .
O5 Ni1 N1 93.04(5) . .
O6 Ni1 N1 88.91(5) . .
O4 Ni1 N1 94.61(6) . 7_575
O5 Ni1 N1 93.04(5) 7_575 7_575
O5 Ni1 N1 173.02(5) . 7_575
O6 Ni1 N1 88.91(5) . 7_575
N1 Ni1 N1 80.05(7) . 7_575
O3A P1A O1A 112.5(3) . .
O3A P1A O2A 111.4(5) . .
O1A P1A O2A 107.2(4) . .
O3A P1A C1A 113.7(4) . .
O1A P1A C1A 109.5(4) . .
O2A P1A C1A 101.8(3) . .
P1A O2A H2A 117(3) . .
C1A C1A P1A 115.3(3) 5_567 .
C1A C1A H1A1 108.4 5_567 .
P1A C1A H1A1 108.4 . .
C1A C1A H1A2 108.4 5_567 .
P1A C1A H1A2 108.4 . .
H1A1 C1A H1A2 107.5 . .
O1B P1B O2B 114.7(3) . .
O1B P1B O3B 111.9(3) . .
O2B P1B O3B 109.0(5) . .
O1B P1B C1B 112.3(5) . .
O2B P1B C1B 102.8(3) . .
O3B P1B C1B 105.4(3) . .
O1B P1B H3B 93.7(18) . .
O2B P1B H3B 98(2) . .
O3B P1B H3B 29.5(9) . .
C1B P1B H3B 134.8(10) . .
P1B O3B H3B 77(4) . .
C1B C1B P1B 115.4(3) 5_567 .
C1B C1B H1B1 108.4 5_567 .
P1B C1B H1B1 108.4 . .
C1B C1B H1B2 108.4 5_567 .
P1B C1B H1B2 108.4 . .
H1B1 C1B H1B2 107.5 . .
Ni1 O4 H4A 121.2(15) . .
Ni1 O5 H5A 124.8(16) . .
Ni1 O5 H5B 124.0(15) . .
H5A O5 H5B 111(2) . .
Ni1 O6 H6O 118.4(14) . .
C2 N1 C6 118.22(14) . .
C2 N1 Ni1 129.27(12) . .
C6 N1 Ni1 112.41(9) . .
N1 C2 C3 122.35(19) . .
N1 C2 H2 118.8 . .
C3 C2 H2 118.8 . .
C4 C3 C2 119.71(18) . .
C4 C3 H3 120.1 . .
C2 C3 H3 120.1 . .
C3 C4 C5 119.87(18) . .
C3 C4 H4 120.1 . .
C5 C4 H4 120.1 . .
C6 C5 C4 116.63(18) . .
C6 C5 C7 118.81(19) . .
C4 C5 C7 124.56(18) . .
N1 C6 C5 123.20(15) . .
N1 C6 C6 117.11(8) . 7_575
C5 C6 C6 119.66(11) . 7_575
C7 C7 C5 121.50(12) 7_575 .
C7 C7 H7 119.3 7_575 .
C5 C7 H7 119.3 . .

loop_
_geom_bond_atom_site_label_1
_geom_bond_atom_site_label_2
_geom_bond_distance
_geom_bond_site_symmetry_2
Ni1 O4 2.0166(17) .
Ni1 O5 2.0471(11) 7_575
Ni1 O5 2.0472(11) .
Ni1 O6 2.0577(14) .
Ni1 N1 2.0776(12) .
Ni1 N1 2.0776(12) 7_575
P1A O3A 1.476(7) .
P1A O1A 1.534(8) .
P1A O2A 1.595(7) .
P1A C1A 1.767(5) .
O2A H2A 0.814(19) .
C1A C1A 1.518(6) 5_567
C1A H1A1 0.9700 .
C1A H1A2 0.9700 .
P1B O1B 1.467(5) .
P1B O2B 1.555(8) .
P1B O3B 1.558(7) .
P1B C1B 1.798(7) .
P1B H3B 1.59(6) .
O3B H3B 0.80(2) .
C1B C1B 1.531(5) 5_567
C1B H1B1 0.9700 .
C1B H1B2 0.9700 .
O4 H4A 0.826(15) .
O5 H5A 0.798(15) .
O5 H5B 0.814(15) .
O6 H6O 0.811(14) .
N1 C2 1.3282(19) .
N1 C6 1.3507(19) .
C2 C3 1.395(3) .
C2 H2 0.9300 .
C3 C4 1.354(3) .
C3 H3 0.9300 .
C4 C5 1.409(3) .
C4 H4 0.9300 .
C5 C6 1.403(2) .
C5 C7 1.435(3) .
C6 C6 1.441(3) 7_575
C7 C7 1.330(5) 7_575
C7 H7 0.9300 .

loop_
_geom_torsion_atom_site_label_1
_geom_torsion_atom_site_label_2
_geom_torsion_atom_site_label_3
_geom_torsion_atom_site_label_4
_geom_torsion
_geom_torsion_site_symmetry_4
O3A P1A C1A C1A -170.9(4) 5_567
O1A P1A C1A C1A 62.3(4) 5_567
O2A P1A C1A C1A -51.0(6) 5_567
O1B P1B C1B C1B 175.2(3) 5_567
O2B P1B C1B C1B 51.5(5) 5_567
O3B P1B C1B C1B -62.7(4) 5_567
C6 N1 C2 C3 1.1(3) .
Ni1 N1 C2 C3 -174.93(13) .
N1 C2 C3 C4 0.2(3) .
C2 C3 C4 C5 -0.9(3) .
C3 C4 C5 C6 0.3(3) .
C3 C4 C5 C7 -178.82(19) .
C2 N1 C6 C5 -1.8(2) .
Ni1 N1 C6 C5 174.93(12) .
C2 N1 C6 C6 176.43(11) 7_575
Ni1 N1 C6 C6 -6.90(10) 7_575
C4 C5 C6 N1 1.0(2) .
C7 C5 C6 N1 -179.75(16) .
C4 C5 C6 C6 -177.09(13) 7_575
C7 C5 C6 C6 2.1(2) 7_575
C6 C5 C7 C7 -2.2(2) 7_575
C4 C5 C7 C7 176.98(15) 7_575
